data_7229856
loop_
_publ_author_name
'Vaganova, Tamara A.'
'Gatilov, Yurij V.'
'Pishchur, Denis P.'
'Chuikov, Igor P.'
'Malykhin, Evgenij V.'

_publ_section_title
;
 Controlled self-assembly of \p-stacked/H-bonded 1D crystal structures
 from polyfluorinated arylamines and 18-crown-6 (2&#x2009;:&#x2009;1).
 Associatevs.co-former fluorescence properties
;
_journal_issue 6
_journal_name_full CrystEngComm
_journal_page_first 807
_journal_paper_doi 10.1039/C7CE01851G
_journal_volume 20
_journal_year 2018
_chemical_formula_moiety '2(C5 H2 F4 N2), C12 H24 O6'
_chemical_formula_sum 'C22 H28 F8 N4 O6'
_chemical_formula_weight 596.48
_chemical_melting_point 403
_chemical_name_systematic
; 
 4-amino-2,3,5,6-tetrafluoropyridine and 18-crown-6 2:1 associate
;
_space_group_IT_number 15
_space_group_name_Hall '-C 2yc'
_space_group_name_H-M_alt 'C 1 2/c 1'
_symmetry_cell_setting monoclinic
_symmetry_space_group_name_Hall '-C 2yc'
_symmetry_space_group_name_H-M 'C 1 2/c 1'
_atom_sites_solution_hydrogens geom
_atom_sites_solution_primary direct
_atom_sites_solution_secondary difmap
_audit_creation_method SHELXL-97
_audit_update_record
;
2017-10-19 deposited with the CCDC.
2018-01-03 downloaded from the CCDC.
;
_cell_angle_alpha 90.00
_cell_angle_beta 116.4540(10)
_cell_angle_gamma 90.00
_cell_formula_units_Z 4
_cell_length_a 18.5893(6)
_cell_length_b 9.6007(3)
_cell_length_c 16.5096(5)
_cell_measurement_reflns_used 8123
_cell_measurement_temperature 200(2)
_cell_measurement_theta_max 27.29
_cell_measurement_theta_min 2.45
_cell_volume 2637.95(14)
_computing_cell_refinement 'Bruker SAINT'
_computing_data_collection 'Bruker APEX2'
_computing_data_reduction 'Bruker SAINT'
_computing_molecular_graphics 'Bruker SHELXTL'
_computing_publication_material 'Bruker SHELXTL'
_computing_structure_refinement 'SHELXL-97 (Sheldrick, 2008)'
_computing_structure_solution 'SHELXS-97 (Sheldrick, 2008)'
_diffrn_ambient_temperature 200(2)
_diffrn_measured_fraction_theta_full 1.000
_diffrn_measured_fraction_theta_max 1.000
_diffrn_measurement_device_type 'Bruker APEX-II CCD'
_diffrn_measurement_method '\f and \w scans'
_diffrn_radiation_monochromator graphite
_diffrn_radiation_source 'fine-focus sealed tube'
_diffrn_radiation_type MoK\a
_diffrn_radiation_wavelength 0.71073
_diffrn_reflns_av_R_equivalents 0.0458
_diffrn_reflns_av_sigmaI/netI 0.0225
_diffrn_reflns_limit_h_max 23
_diffrn_reflns_limit_h_min -24
_diffrn_reflns_limit_k_max 12
_diffrn_reflns_limit_k_min -12
_diffrn_reflns_limit_l_max 21
_diffrn_reflns_limit_l_min -21
_diffrn_reflns_number 24923
_diffrn_reflns_theta_full 27.52
_diffrn_reflns_theta_max 27.52
_diffrn_reflns_theta_min 2.45
_exptl_absorpt_coefficient_mu 0.145
_exptl_absorpt_correction_T_max 0.9538
_exptl_absorpt_correction_T_min 0.8908
_exptl_absorpt_correction_type multi-scan
_exptl_absorpt_process_details SADABS-2008/1
_exptl_crystal_colour colourless
_exptl_crystal_density_diffrn 1.502
_exptl_crystal_density_meas 0
_exptl_crystal_density_method 'not measured'
_exptl_crystal_description block
_exptl_crystal_F_000 1232
_exptl_crystal_recrystallization_method 'Re-crystallisation from solvent: acetone'
_exptl_crystal_size_max 0.40
_exptl_crystal_size_mid 0.24
_exptl_crystal_size_min 0.20
_refine_diff_density_max 0.391
_refine_diff_density_min -0.407
_refine_diff_density_rms 0.047
_refine_ls_extinction_method none
_refine_ls_goodness_of_fit_ref 1.054
_refine_ls_hydrogen_treatment mixed
_refine_ls_matrix_type full
_refine_ls_number_parameters 208
_refine_ls_number_reflns 3041
_refine_ls_number_restraints 14
_refine_ls_restrained_S_all 1.095
_refine_ls_R_factor_all 0.0707
_refine_ls_R_factor_gt 0.0546
_refine_ls_shift/su_max 0.000
_refine_ls_shift/su_mean 0.000
_refine_ls_structure_factor_coef Fsqd
_refine_ls_weighting_details 'calc w=1/[\s^2^(Fo^2^)+(0.0491P)^2^+4.1527P] where P=(Fo^2^+2Fc^2^)/3'
_refine_ls_weighting_scheme calc
_refine_ls_wR_factor_gt 0.1307
_refine_ls_wR_factor_ref 0.1435
_reflns_number_gt 2345
_reflns_number_total 3041
_reflns_threshold_expression >2sigma(I)
_cod_data_source_file c7ce01851g2.cif
_cod_data_source_block 2Fcr-m914
_cod_depositor_comments
;
The following automatic conversions were performed:

'_symmetry_cell_setting' value 'Monoclinic' changed to 'monoclinic'
according to
/home/data/users/saulius/crontab/automatic-downloads/rss-feeds/RSC/lib/dictionaries/cif_core.dic
dictionary named 'cif_core.dic' version 2.4.2 from 2011-04-26.

Automatic conversion script
Id: cif_fix_values 4973 2017-02-22 13:04:09Z antanas 

 Adding full bibliography for 7229852--7229857.cif.
;
_cod_original_sg_symbol_H-M 'C2/c  '
_cod_database_code 7229856

loop_
_symmetry_equiv_pos_as_xyz
'x, y, z'
'-x, y, -z+1/2'
'x+1/2, y+1/2, z'
'-x+1/2, y+1/2, -z+1/2'
'-x, -y, -z'
'x, -y, z-1/2'
'-x+1/2, -y+1/2, -z'
'x+1/2, -y+1/2, z-1/2'

loop_
_atom_site_label
_atom_site_type_symbol
_atom_site_fract_x
_atom_site_fract_y
_atom_site_fract_z
_atom_site_U_iso_or_equiv
_atom_site_adp_type
_atom_site_occupancy
_atom_site_symmetry_multiplicity
_atom_site_calc_flag
_atom_site_refinement_flags
_atom_site_disorder_assembly
_atom_site_disorder_group
O1 O 0.91222(9) 0.28910(16) -0.03473(11) 0.0479(4) Uani 1 1 d . . .
O2 O 1.01436(11) 0.30480(19) 0.14764(13) 0.0694(6) Uani 1 1 d D . .
O3 O 1.12418(10) 0.54377(17) 0.18561(11) 0.0532(4) Uani 1 1 d D . .
C6 C 0.9336(2) 0.1692(3) 0.0239(2) 0.0654(8) Uani 1 1 d . . .
H6A H 0.9322 0.0844 -0.0109 0.078 Uiso 1 1 calc R B .
H6B H 0.8943 0.1572 0.0488 0.078 Uiso 1 1 calc R . .
C7 C 1.0147(2) 0.1880(3) 0.0985(2) 0.0754(9) Uani 1 1 d D B .
H7A H 1.0302 0.1049 0.1381 0.090 Uiso 1 1 calc R A 2
H7B H 1.0541 0.2002 0.0739 0.090 Uiso 1 1 calc R A 2
C8 C 1.0842(2) 0.3428(4) 0.2337(2) 0.0472(12) Uani 0.672(8) 1 d PD B 1
H8A H 1.1052 0.2585 0.2716 0.057 Uiso 0.672(8) 1 calc PR B 1
H8B H 1.0672 0.4098 0.2674 0.057 Uiso 0.672(8) 1 calc PR B 1
C9 C 1.1486(2) 0.4062(4) 0.2155(3) 0.0459(11) Uani 0.672(8) 1 d PD B 1
H9A H 1.2002 0.4067 0.2713 0.055 Uiso 0.672(8) 1 calc PR B 1
H9B H 1.1559 0.3525 0.1685 0.055 Uiso 0.672(8) 1 calc PR B 1
C8A C 1.1040(5) 0.2915(9) 0.1939(6) 0.062(3) Uani 0.328(8) 1 d PD B 2
H8A1 H 1.1220 0.2098 0.2347 0.075 Uiso 0.328(8) 1 calc PR B 2
H8A2 H 1.1271 0.2873 0.1503 0.075 Uiso 0.328(8) 1 calc PR B 2
C9A C 1.1231(6) 0.4266(10) 0.2454(6) 0.062(3) Uani 0.328(8) 1 d PD B 2
H9A1 H 1.1762 0.4197 0.2988 0.074 Uiso 0.328(8) 1 calc PR B 2
H9A2 H 1.0822 0.4456 0.2670 0.074 Uiso 0.328(8) 1 calc PR B 2
C10 C 1.18391(14) 0.5960(3) 0.16089(17) 0.0614(8) Uani 1 1 d D B .
H10A H 1.1921 0.5287 0.1203 0.074 Uiso 1 1 calc R . .
H10B H 1.2356 0.6071 0.2158 0.074 Uiso 1 1 calc R . .
C11 C 1.15867(16) 0.7307(3) 0.11490(17) 0.0608(7) Uani 1 1 d . . .
H11A H 1.1491 0.7978 0.1546 0.073 Uiso 1 1 calc R B .
H11B H 1.2013 0.7688 0.1008 0.073 Uiso 1 1 calc R . .
N1 N 0.79180(13) 0.7879(2) 0.13902(13) 0.0500(5) Uani 1 1 d . . .
F1 F 0.87924(12) 0.96764(16) 0.18547(12) 0.0761(5) Uani 1 1 d . . .
C1 C 0.86025(16) 0.8400(2) 0.14836(15) 0.0482(6) Uani 1 1 d . . .
F2 F 0.98179(9) 0.83717(15) 0.13505(11) 0.0638(4) Uani 1 1 d . . .
C2 C 0.91257(13) 0.7755(2) 0.12306(15) 0.0412(5) Uani 1 1 d . . .
N2 N 0.94243(12) 0.5774(2) 0.05419(15) 0.0464(5) Uani 1 1 d . . .
H2B H 0.9888(18) 0.606(3) 0.0713(19) 0.059(8) Uiso 1 1 d . . .
H2A H 0.9341(16) 0.494(3) 0.0419(18) 0.053(7) Uiso 1 1 d . . .
C3 C 0.89507(12) 0.6434(2) 0.08352(13) 0.0352(4) Uani 1 1 d . . .
F3 F 0.79909(8) 0.46160(14) 0.03751(10) 0.0540(4) Uani 1 1 d . . .
C4 C 0.82206(12) 0.5895(2) 0.07419(14) 0.0378(4) Uani 1 1 d . . .
F4 F 0.70513(9) 0.60765(19) 0.09252(11) 0.0662(4) Uani 1 1 d . . .
C5 C 0.77498(13) 0.6640(3) 0.10250(15) 0.0446(5) Uani 1 1 d . . .

loop_
_atom_site_aniso_label
_atom_site_aniso_U_11
_atom_site_aniso_U_22
_atom_site_aniso_U_33
_atom_site_aniso_U_23
_atom_site_aniso_U_13
_atom_site_aniso_U_12
O1 0.0509(9) 0.0424(9) 0.0542(9) -0.0167(7) 0.0268(8) -0.0170(7)
O2 0.0621(11) 0.0474(11) 0.0731(12) 0.0167(9) 0.0070(10) -0.0139(9)
O3 0.0430(9) 0.0422(9) 0.0555(10) -0.0011(7) 0.0049(7) 0.0002(7)
C6 0.104(2) 0.0325(12) 0.0740(18) -0.0087(12) 0.0531(18) -0.0201(13)
C7 0.084(2) 0.0489(16) 0.098(2) 0.0270(16) 0.0445(19) 0.0099(14)
C8 0.057(2) 0.045(2) 0.0313(17) 0.0060(15) 0.0117(16) -0.0019(18)
C9 0.040(2) 0.0383(19) 0.044(2) 0.0001(15) 0.0054(15) 0.0066(15)
C8A 0.061(5) 0.054(5) 0.057(5) 0.014(4) 0.013(4) 0.020(4)
C9A 0.047(5) 0.071(6) 0.059(5) -0.018(5) 0.016(4) 0.007(5)
C10 0.0298(11) 0.098(2) 0.0481(13) -0.0285(14) 0.0098(10) -0.0007(12)
C11 0.0553(15) 0.0793(19) 0.0521(14) -0.0262(14) 0.0279(12) -0.0314(14)
N1 0.0572(12) 0.0528(12) 0.0469(10) 0.0017(9) 0.0295(9) 0.0174(9)
F1 0.1058(14) 0.0410(8) 0.0873(12) -0.0222(8) 0.0482(11) 0.0065(8)
C1 0.0682(15) 0.0327(11) 0.0432(12) -0.0033(9) 0.0243(11) 0.0107(10)
F2 0.0648(9) 0.0424(8) 0.0918(11) -0.0214(7) 0.0418(9) -0.0172(7)
C2 0.0464(12) 0.0330(10) 0.0455(11) -0.0042(9) 0.0214(10) -0.0013(9)
N2 0.0415(11) 0.0363(10) 0.0701(13) -0.0161(9) 0.0326(10) -0.0059(8)
C3 0.0386(10) 0.0316(10) 0.0358(10) 0.0007(8) 0.0169(8) 0.0039(8)
F3 0.0537(8) 0.0497(8) 0.0672(9) -0.0201(7) 0.0347(7) -0.0169(6)
C4 0.0396(10) 0.0385(11) 0.0366(10) -0.0032(8) 0.0181(8) -0.0004(8)
F4 0.0477(8) 0.0880(12) 0.0763(10) -0.0040(9) 0.0397(8) -0.0010(8)
C5 0.0406(11) 0.0572(14) 0.0403(11) 0.0036(10) 0.0219(9) 0.0057(10)

loop_
_atom_type_symbol
_atom_type_description
_atom_type_scat_dispersion_real
_atom_type_scat_dispersion_imag
_atom_type_scat_source
C C 0.0033 0.0016 'International Tables Vol C Tables 4.2.6.8 and 6.1.1.4'
H H 0.0000 0.0000 'International Tables Vol C Tables 4.2.6.8 and 6.1.1.4'
N N 0.0061 0.0033 'International Tables Vol C Tables 4.2.6.8 and 6.1.1.4'
O O 0.0106 0.0060 'International Tables Vol C Tables 4.2.6.8 and 6.1.1.4'
F F 0.0171 0.0103 'International Tables Vol C Tables 4.2.6.8 and 6.1.1.4'

loop_
_geom_angle_atom_site_label_1
_geom_angle_atom_site_label_2
_geom_angle_atom_site_label_3
_geom_angle
_geom_angle_site_symmetry_1
C11 O1 C6 112.8(2) 5_765
C7 O2 C8 122.0(3) .
C7 O2 C8A 86.3(4) .
C8 O2 C8A 39.7(4) .
C9 O3 C10 104.9(3) .
C9 O3 C9A 33.5(3) .
C10 O3 C9A 133.5(4) .
O1 C6 C7 109.6(2) .
O1 C6 H6A 109.7 .
C7 C6 H6A 109.7 .
O1 C6 H6B 109.7 .
C7 C6 H6B 109.7 .
H6A C6 H6B 108.2 .
O2 C7 C6 108.6(2) .
O2 C7 C8A 49.2(3) .
C6 C7 C8A 156.0(3) .
O2 C7 H7A 110.0 .
C6 C7 H7A 110.0 .
C8A C7 H7A 89.1 .
O2 C7 H7B 110.0 .
C6 C7 H7B 110.0 .
C8A C7 H7B 75.8 .
H7A C7 H7B 108.3 .
O2 C8 C9 110.4(3) .
O2 C8 H8A 109.6 .
C9 C8 H8A 109.6 .
O2 C8 H8B 109.6 .
C9 C8 H8B 109.6 .
H8A C8 H8B 108.1 .
O3 C9 C8 106.9(4) .
O3 C9 H9A 110.3 .
C8 C9 H9A 110.3 .
O3 C9 H9B 110.3 .
C8 C9 H9B 110.3 .
H9A C9 H9B 108.6 .
C9A C8A O2 98.3(7) .
C9A C8A C7 142.0(7) .
O2 C8A C7 44.5(3) .
C9A C8A H8A1 112.1 .
O2 C8A H8A1 112.1 .
C7 C8A H8A1 93.0 .
C9A C8A H8A2 112.1 .
O2 C8A H8A2 112.1 .
C7 C8A H8A2 83.2 .
H8A1 C8A H8A2 109.8 .
C8A C9A O3 110.1(8) .
C8A C9A H9A1 109.6 .
O3 C9A H9A1 109.6 .
C8A C9A H9A2 109.6 .
O3 C9A H9A2 109.6 .
H9A1 C9A H9A2 108.2 .
O3 C10 C11 110.3(2) .
O3 C10 H10A 109.6 .
C11 C10 H10A 109.6 .
O3 C10 H10B 109.6 .
C11 C10 H10B 109.6 .
H10A C10 H10B 108.1 .
O1 C11 C10 108.5(2) 5_765
O1 C11 H11A 110.0 5_765
C10 C11 H11A 110.0 .
O1 C11 H11B 110.0 5_765
C10 C11 H11B 110.0 .
H11A C11 H11B 108.4 .
C5 N1 C1 114.96(19) .
N1 C1 F1 116.5(2) .
N1 C1 C2 125.2(2) .
F1 C1 C2 118.3(2) .
F2 C2 C1 121.3(2) .
F2 C2 C3 118.39(18) .
C1 C2 C3 120.3(2) .
C3 N2 H2B 118(2) .
C3 N2 H2A 117.9(19) .
H2B N2 H2A 117(3) .
N2 C3 C4 123.23(19) .
N2 C3 C2 123.1(2) .
C4 C3 C2 113.66(18) .
F3 C4 C5 120.49(19) .
F3 C4 C3 118.98(18) .
C5 C4 C3 120.5(2) .
N1 C5 F4 116.2(2) .
N1 C5 C4 125.3(2) .
F4 C5 C4 118.5(2) .

loop_
_geom_bond_atom_site_label_1
_geom_bond_atom_site_label_2
_geom_bond_distance
_geom_bond_site_symmetry_2
O1 C11 1.404(3) 5_765
O1 C6 1.442(3) .
O2 C7 1.386(4) .
O2 C8 1.481(4) .
O2 C8A 1.498(8) .
O3 C9 1.413(4) .
O3 C10 1.434(3) .
O3 C9A 1.502(10) .
C6 C7 1.472(5) .
C6 H6A 0.9900 .
C6 H6B 0.9900 .
C7 C8A 1.974(9) .
C7 H7A 0.9900 .
C7 H7B 0.9900 .
C8 C9 1.487(6) .
C8 H8A 0.9900 .
C8 H8B 0.9900 .
C9 H9A 0.9900 .
C9 H9B 0.9900 .
C8A C9A 1.504(13) .
C8A H8A1 0.9900 .
C8A H8A2 0.9900 .
C9A H9A1 0.9900 .
C9A H9A2 0.9900 .
C10 C11 1.467(4) .
C10 H10A 0.9900 .
C10 H10B 0.9900 .
C11 O1 1.404(3) 5_765
C11 H11A 0.9900 .
C11 H11B 0.9900 .
N1 C5 1.306(3) .
N1 C1 1.311(3) .
F1 C1 1.345(3) .
C1 C2 1.366(3) .
F2 C2 1.348(3) .
C2 C3 1.397(3) .
N2 C3 1.338(3) .
N2 H2B 0.83(3) .
N2 H2A 0.83(3) .
C3 C4 1.396(3) .
F3 C4 1.351(2) .
C4 C5 1.364(3) .
F4 C5 1.348(3) .

loop_
_geom_torsion_atom_site_label_1
_geom_torsion_atom_site_label_2
_geom_torsion_atom_site_label_3
_geom_torsion_atom_site_label_4
_geom_torsion
_geom_torsion_site_symmetry_1
_geom_torsion_site_symmetry_4
C11 O1 C6 C7 170.4(2) 5_765 .
C8 O2 C7 C6 172.5(3) . .
C8A O2 C7 C6 -169.2(4) . .
C8 O2 C7 C8A -18.3(4) . .
O1 C6 C7 O2 61.1(3) . .
O1 C6 C7 C8A 40.8(11) . .
C7 O2 C8 C9 76.5(4) . .
C8A O2 C8 C9 47.2(6) . .
C10 O3 C9 C8 -174.7(3) . .
C9A O3 C9 C8 32.9(6) . .
O2 C8 C9 O3 76.2(4) . .
C7 O2 C8A C9A 171.4(7) . .
C8 O2 C8A C9A -33.2(5) . .
C8 O2 C8A C7 155.4(5) . .
O2 C7 C8A C9A -13.9(12) . .
C6 C7 C8A C9A 12(2) . .
C6 C7 C8A O2 25.8(11) . .
O2 C8A C9A O3 -83.2(9) . .
C7 C8A C9A O3 -73.3(16) . .
C9 O3 C9A C8A -45.4(7) . .
C10 O3 C9A C8A -83.5(8) . .
C9 O3 C10 C11 170.9(2) . .
C9A O3 C10 C11 -168.4(5) . .
O3 C10 C11 O1 -62.6(3) . 5_765
C5 N1 C1 F1 179.8(2) . .
C5 N1 C1 C2 0.2(3) . .
N1 C1 C2 F2 179.8(2) . .
F1 C1 C2 F2 0.3(3) . .
N1 C1 C2 C3 0.2(4) . .
F1 C1 C2 C3 -179.44(19) . .
F2 C2 C3 N2 -2.4(3) . .
C1 C2 C3 N2 177.3(2) . .
F2 C2 C3 C4 -179.90(19) . .
C1 C2 C3 C4 -0.2(3) . .
N2 C3 C4 F3 3.1(3) . .
C2 C3 C4 F3 -179.39(18) . .
N2 C3 C4 C5 -177.6(2) . .
C2 C3 C4 C5 0.0(3) . .
C1 N1 C5 F4 179.7(2) . .
C1 N1 C5 C4 -0.4(3) . .
F3 C4 C5 N1 179.7(2) . .
C3 C4 C5 N1 0.4(3) . .
F3 C4 C5 F4 -0.4(3) . .
C3 C4 C5 F4 -179.72(19) . .
